data_1504385
loop_
_publ_author_name
'Olejniczak, Anna'
'Katrusiak, Andrzej'

_publ_section_title
;
 Supramolecular reaction between pressure-frozen acetonitrile phases alpha
 and beta.
;
_journal_issue 24
_journal_name_full 'The journal of physical chemistry. B'
_journal_page_first 7183
_journal_page_last 7190
_journal_paper_doi 10.1021/jp800753n
_journal_volume 112
_journal_year 2008
_chemical_formula_moiety 'C2 H3 N1'
_chemical_formula_sum 'C2 H3 N'
_chemical_formula_weight 41.05
_chemical_melting_point 228
_chemical_name_common acetonitrile
_chemical_name_systematic
;
acetonitrile
;
_space_group_IT_number 36
_symmetry_cell_setting orthorhombic
_symmetry_space_group_name_Hall 'C 2c -2'
_symmetry_space_group_name_H-M 'C m c 21'
_atom_sites_solution_hydrogens geom
_atom_sites_solution_primary direct
_atom_sites_solution_secondary difmap
_audit_creation_method SHELXL-97
_cell_angle_alpha 90.00
_cell_angle_beta 90.00
_cell_angle_gamma 90.00
_cell_formula_units_Z 4
_cell_length_a 5.833(7)
_cell_length_b 5.082(2)
_cell_length_c 7.563(5)
_cell_measurement_pressure 1500000
_cell_measurement_reflns_used 152
_cell_measurement_temperature 296(2)
_cell_measurement_theta_max 28.74
_cell_measurement_theta_min 5.32
_cell_volume 224.2(3)
_computing_cell_refinement 'CrysAlis (Oxford Diffraction, 2002)'
_computing_data_collection 'CrysAlis (Oxford Diffraction, 2002)'
_computing_data_reduction 'CrysAlis (Oxford Diffraction, 2002)'
_computing_molecular_graphics
;X-Seed (Barbour, 2001) 
and POV-Ray (Persistence of Vision, 2004)
;
_computing_publication_material 'SHELXL-97 (Sheldrick, 1997)'
_computing_structure_refinement 'SHELXL-97 (Sheldrick, 1997)'
_computing_structure_solution 'SHELXS-97 (Sheldrick, 1997)'
_diffrn_ambient_temperature 296(2)
_diffrn_detector_area_resol_mean 16.4
_diffrn_measured_fraction_theta_full 0.471
_diffrn_measured_fraction_theta_max 0.471
_diffrn_measurement_device_type 'Kuma KM4CCD \k geometry'
_diffrn_measurement_method
;HP omega scans - for more details see:
A. Budzianowski, A. Katrusiak in High-Pressure Crystallography
(Eds.: A. Katrusiak, P. F. McMillan),
Dordrecht: Kluwer Acad. Publ., 2004 pp.157-168
;
_diffrn_radiation_monochromator graphite
_diffrn_radiation_source 'fine-focus sealed tube'
_diffrn_radiation_type MoK\a
_diffrn_radiation_wavelength 0.71073
_diffrn_reflns_av_R_equivalents 0.0753
_diffrn_reflns_av_sigmaI/netI 0.0311
_diffrn_reflns_limit_h_max 3
_diffrn_reflns_limit_h_min -3
_diffrn_reflns_limit_k_max 6
_diffrn_reflns_limit_k_min -6
_diffrn_reflns_limit_l_max 9
_diffrn_reflns_limit_l_min -9
_diffrn_reflns_number 674
_diffrn_reflns_theta_full 28.74
_diffrn_reflns_theta_max 28.74
_diffrn_reflns_theta_min 5.32
_exptl_absorpt_coefficient_mu 0.079
_exptl_absorpt_correction_T_max 0.95
_exptl_absorpt_correction_T_min 0.58
_exptl_absorpt_correction_type integration
_exptl_absorpt_process_details
;
Katrusiak, A. (2003). REDSHADE - Program for correcting
reflections intensities for DAC absorption, gasket shadowing
and sample crystal absorption. Adam Mickiewicz University, Pozna\'n.
Katrusiak, A. (2004). Z. Kristallogr. 219, 461-467
;
_exptl_crystal_colour colourless
_exptl_crystal_density_diffrn 1.216
_exptl_crystal_density_method 'not measured'
_exptl_crystal_description plate
_exptl_crystal_F_000 88
_exptl_crystal_size_max 0.44
_exptl_crystal_size_mid 0.44
_exptl_crystal_size_min 0.18
_refine_diff_density_max 0.095
_refine_diff_density_min -0.106
_refine_diff_density_rms 0.023
_refine_ls_abs_structure_details 'Flack H D (1983), Acta Cryst. A39, 876-881'
_refine_ls_abs_structure_Flack 4(6)
_refine_ls_extinction_method none
_refine_ls_goodness_of_fit_ref 1.220
_refine_ls_hydrogen_treatment mixed
_refine_ls_matrix_type full
_refine_ls_number_parameters 24
_refine_ls_number_reflns 152
_refine_ls_number_restraints 3
_refine_ls_restrained_S_all 1.206
_refine_ls_R_factor_all 0.0369
_refine_ls_R_factor_gt 0.0353
_refine_ls_shift/su_max 0.000
_refine_ls_shift/su_mean 0.000
_refine_ls_structure_factor_coef Fsqd
_refine_ls_weighting_details 'calc w=1/[\s^2^(Fo^2^)+(0.0147P)^2^+0.1178P] where P=(Fo^2^+2Fc^2^)/3'
_refine_ls_weighting_scheme calc
_refine_ls_wR_factor_gt 0.0757
_refine_ls_wR_factor_ref 0.0777
_reflns_number_gt 146
_reflns_number_total 152
_reflns_threshold_expression >2sigma(I)
_cod_data_source_file jp800753n-file002.cif
_cod_data_source_block acn150B
_cod_depositor_comments
;
The following automatic conversions were performed:

'_symmetry_cell_setting' value 'Orthorhombic' changed to
'orthorhombic' according to
/home/saulius/struct/CIF-dictionaries/cif_core.dic dictionary named
'cif_core.dic' version 2.4.1 from 2010-06-29.

Automatic conversion script
Id: cif_fix_values 1715 2011-07-08 13:25:40Z adriana 
;
_cod_original_sg_symbol_H-M 'C mc2(1)'
_cod_database_code 1504385

loop_
_symmetry_equiv_pos_as_xyz
'x, y, z'
'-x, -y, z+1/2'
'x, -y, z+1/2'
'-x, y, z'
'x+1/2, y+1/2, z'
'-x+1/2, -y+1/2, z+1/2'
'x+1/2, -y+1/2, z+1/2'
'-x+1/2, y+1/2, z'

loop_
_atom_site_label
_atom_site_type_symbol
_atom_site_fract_x
_atom_site_fract_y
_atom_site_fract_z
_atom_site_U_iso_or_equiv
_atom_site_adp_type
_atom_site_occupancy
_atom_site_symmetry_multiplicity
_atom_site_calc_flag
_atom_site_refinement_flags
N1 N 0.0000 0.4455(5) -0.0994(4) 0.042(2) Uani 1 2 d S
C1 C 0.0000 0.2762(6) 0.0014(7) 0.0323(13) Uani 1 2 d S
C2 C 0.0000 0.0635(5) 0.1276 0.036(2) Uani 1 2 d SD
H1 H 0.0000 -0.101(4) 0.063(4) 0.044 Uiso 1 2 d SD
H2 H 0.140(2) 0.087(4) 0.195(3) 0.044 Uiso 1 1 d D

loop_
_atom_site_aniso_label
_atom_site_aniso_U_11
_atom_site_aniso_U_22
_atom_site_aniso_U_33
_atom_site_aniso_U_23
_atom_site_aniso_U_13
_atom_site_aniso_U_12
N1 0.046(7) 0.0412(18) 0.0384(17) 0.0009(14) 0.000 0.000
C1 0.032(5) 0.0348(14) 0.0304(13) -0.0094(12) 0.000 0.000
C2 0.049(8) 0.0325(18) 0.0278(19) 0.0011(15) 0.000 0.000

loop_
_atom_type_symbol
_atom_type_description
_atom_type_scat_dispersion_real
_atom_type_scat_dispersion_imag
_atom_type_scat_source
C C 0.0033 0.0016 'International Tables Vol C Tables 4.2.6.8 and 6.1.1.4'
H H 0.0000 0.0000 'International Tables Vol C Tables 4.2.6.8 and 6.1.1.4'
N N 0.0061 0.0033 'International Tables Vol C Tables 4.2.6.8 and 6.1.1.4'

loop_
_geom_angle_atom_site_label_1
_geom_angle_atom_site_label_2
_geom_angle_atom_site_label_3
_geom_angle
N1 C1 C2 179.9(4)
C1 C2 H1 108(2)
C1 C2 H2 104.9(13)
H1 C2 H2 111.8(18)

loop_
_geom_bond_atom_site_label_1
_geom_bond_atom_site_label_2
_geom_bond_distance
N1 C1 1.150(4)
C1 C2 1.442(4)
C2 H1 0.97(3)
C2 H2 0.97(3)
